data_7236891
loop_
_publ_author_name
'Raizada, Mukul'
'Sama, Farasha'
'Ashafaq, Mo'
'Shahid, M.'
'Ahmad, Musheer'
'Siddiqi, Zafar A.'

_publ_section_title
;
 New hybrid polyoxovanadate--Cu complex with V&#x22EF;H interactions and
 dual aqueous-phase sensing properties for picric acid and Pd2+: X-ray
 analysis, magnetic and theoretical studies, and mechanistic insights into
 the hybrid's sensing capabilities
;
_journal_issue 36
_journal_name_full 'Journal of Materials Chemistry C'
_journal_page_first 9315
_journal_paper_doi 10.1039/C7TC03172F
_journal_volume 5
_journal_year 2017
_chemical_formula_sum 'C36 H60 Cu N6 O32 V10'
_chemical_formula_weight 1661.84
_space_group_IT_number 2
_space_group_name_Hall '-P 1'
_space_group_name_H-M_alt 'P -1'
_symmetry_cell_setting triclinic
_symmetry_space_group_name_H-M 'P -1'
_atom_sites_solution_hydrogens geom
_atom_sites_solution_primary direct
_atom_sites_solution_secondary difmap
_audit_creation_method SHELXL-97
_audit_update_record
;
2017-06-13 deposited with the CCDC.
2017-08-16 downloaded from the CCDC.
;
_cell_angle_alpha 96.201(3)
_cell_angle_beta 90.085(3)
_cell_angle_gamma 113.148(3)
_cell_formula_units_Z 2
_cell_length_a 10.8029(6)
_cell_length_b 13.5597(7)
_cell_length_c 21.3263(11)
_cell_measurement_reflns_used 999
_cell_measurement_temperature 296(2)
_cell_measurement_theta_max 26.50
_cell_measurement_theta_min 2.15
_cell_volume 2852.4(3)
_computing_cell_refinement 'SAINT 6.45 ( Bruker, 2003)'
_computing_data_collection 'SMART 5.628 (Bruker, 2003)'
_computing_data_reduction 'SAINT 6.45 ( Bruker, 2003)'
_computing_molecular_graphics 'DIAMOND 2.1e'
_computing_publication_material SHELXL
_computing_structure_refinement 'SHELXL-97 (Sheldrick, 1997)'
_computing_structure_solution SIR-97
_diffrn_ambient_temperature 296(2)
_diffrn_measured_fraction_theta_full 0.952
_diffrn_measured_fraction_theta_max 0.952
_diffrn_measurement_device_type 'BRUKER SMART APEX'
_diffrn_measurement_method /w-scans
_diffrn_radiation_monochromator graphite
_diffrn_radiation_source 'fine-focus sealed tube'
_diffrn_radiation_type MoK\a
_diffrn_radiation_wavelength 0.71073
_diffrn_reflns_av_R_equivalents 0.0522
_diffrn_reflns_av_sigmaI/netI 0.0693
_diffrn_reflns_limit_h_max 12
_diffrn_reflns_limit_h_min -12
_diffrn_reflns_limit_k_max 16
_diffrn_reflns_limit_k_min -16
_diffrn_reflns_limit_l_max 24
_diffrn_reflns_limit_l_min -24
_diffrn_reflns_number 29770
_diffrn_reflns_theta_full 25.00
_diffrn_reflns_theta_max 25.00
_diffrn_reflns_theta_min 1.64
_exptl_absorpt_coefficient_mu 2.019
_exptl_absorpt_correction_T_max 0.7383
_exptl_absorpt_correction_T_min 0.6018
_exptl_absorpt_correction_type multi-scan
_exptl_absorpt_process_details Sadabs
_exptl_crystal_colour colourless
_exptl_crystal_density_diffrn 1.935
_exptl_crystal_density_method 'not measured'
_exptl_crystal_description Block
_exptl_crystal_F_000 1666
_exptl_crystal_size_max 0.28
_exptl_crystal_size_mid 0.20
_exptl_crystal_size_min 0.16
_refine_diff_density_max 2.130
_refine_diff_density_min -0.815
_refine_diff_density_rms 0.178
_refine_ls_extinction_method none
_refine_ls_goodness_of_fit_ref 1.029
_refine_ls_hydrogen_treatment mixed
_refine_ls_matrix_type full
_refine_ls_number_parameters 787
_refine_ls_number_reflns 9576
_refine_ls_number_restraints 389
_refine_ls_restrained_S_all 1.012
_refine_ls_R_factor_all 0.1122
_refine_ls_R_factor_gt 0.0818
_refine_ls_shift/su_max 0.002
_refine_ls_shift/su_mean 0.000
_refine_ls_structure_factor_coef Fsqd
_refine_ls_weighting_details 'calc w=1/[\s^2^(Fo^2^)+(0.1381P)^2^+22.9089P] where P=(Fo^2^+2Fc^2^)/3'
_refine_ls_weighting_scheme calc
_refine_ls_wR_factor_gt 0.2281
_refine_ls_wR_factor_ref 0.2515
_reflns_number_gt 6718
_reflns_number_total 9576
_reflns_threshold_expression >2sigma(I)
_cod_data_source_file c7tc03172f2.cif
_cod_data_source_block complex1
_cod_depositor_comments
;
The following automatic conversions were performed:

data item '_exptl_absorpt_correction_type' value 'Multi-Scan' was
changed to 'multi-scan' in accordance with the
/home/saulius/struct/COD-crude-data/automatic-downloads/DataCite-retrospective/RSC/depositions/lib/dictionaries/cif_core.dic
dictionary named 'cif_core.dic' version 2.4.2 last updated on
2011-04-26.

data item '_symmetry_cell_setting' value 'Triclinic' was changed to
'triclinic' in accordance with the
/home/saulius/struct/COD-crude-data/automatic-downloads/DataCite-retrospective/RSC/depositions/lib/dictionaries/cif_core.dic
dictionary named 'cif_core.dic' version 2.4.2 last updated on
2011-04-26.

Automatic conversion script
Id: cif_fix_values 6909 2019-04-08 15:41:33Z antanas 
;
_cod_original_sg_symbol_H-M P-1
_cod_database_code 7236891

loop_
_symmetry_equiv_pos_as_xyz
'x, y, z'
'-x, -y, -z'

loop_
_atom_site_label
_atom_site_type_symbol
_atom_site_fract_x
_atom_site_fract_y
_atom_site_fract_z
_atom_site_U_iso_or_equiv
_atom_site_adp_type
_atom_site_occupancy
_atom_site_symmetry_multiplicity
_atom_site_calc_flag
_atom_site_refinement_flags
H5N5 H 0.123(9) 0.950(7) 0.241(5) 0.03(3) Uiso 1 1 d .
H6N6 H 0.655(7) 0.050(6) 0.259(4) 0.007(19) Uiso 1 1 d .
C1 C 0.5876(11) 0.1201(10) 0.2014(5) 0.046(2) Uani 1 1 d U
H1A H 0.4920 0.0750 0.2002 0.055 Uiso 1 1 calc R
H1B H 0.6052 0.1796 0.2344 0.055 Uiso 1 1 calc R
C2 C 0.6206(13) 0.1646(11) 0.1397(5) 0.060(3) Uani 1 1 d U
H2A H 0.7143 0.2117 0.1407 0.089 Uiso 1 1 calc R
H2B H 0.5667 0.2044 0.1321 0.089 Uiso 1 1 calc R
H2C H 0.6020 0.1063 0.1064 0.089 Uiso 1 1 calc R
C3 C 0.8671(13) 0.2216(11) 0.2645(6) 0.069(3) Uani 1 1 d U
H3A H 0.8233 0.2669 0.2530 0.103 Uiso 1 1 calc R
H3B H 0.9627 0.2584 0.2617 0.103 Uiso 1 1 calc R
H3C H 0.8471 0.2057 0.3071 0.103 Uiso 1 1 calc R
C4 C 0.8162(11) 0.1163(11) 0.2197(6) 0.057(3) Uani 1 1 d U
H4A H 0.8425 0.1329 0.1774 0.068 Uiso 1 1 calc R
H4B H 0.8600 0.0708 0.2323 0.068 Uiso 1 1 calc R
C5 C 0.6324(12) -0.0494(10) 0.1766(5) 0.050(2) Uani 1 1 d U
H5A H 0.6899 -0.0842 0.1895 0.060 Uiso 1 1 calc R
H5B H 0.6523 -0.0334 0.1336 0.060 Uiso 1 1 calc R
C6 C 0.4870(13) -0.1272(10) 0.1777(6) 0.065(3) Uani 1 1 d U
H6A H 0.4628 -0.1361 0.2207 0.097 Uiso 1 1 calc R
H6B H 0.4757 -0.1959 0.1554 0.097 Uiso 1 1 calc R
H6C H 0.4301 -0.0992 0.1578 0.097 Uiso 1 1 calc R
C7 C -0.0344(11) 0.8758(9) 0.2957(5) 0.047(2) Uani 1 1 d U
H7A H -0.0839 0.9221 0.2980 0.056 Uiso 1 1 calc R
H7B H -0.0748 0.8190 0.2611 0.056 Uiso 1 1 calc R
C8 C -0.0487(12) 0.8256(11) 0.3562(6) 0.056(3) Uani 1 1 d U
H8A H -0.0092 0.7731 0.3526 0.084 Uiso 1 1 calc R
H8B H -0.1425 0.7909 0.3644 0.084 Uiso 1 1 calc R
H8C H -0.0036 0.8807 0.3904 0.084 Uiso 1 1 calc R
C9 C 0.1754(12) 1.0451(10) 0.3259(5) 0.055(3) Uani 1 1 d U
H9A H 0.2688 1.0811 0.3156 0.066 Uiso 1 1 calc R
H9B H 0.1744 1.0276 0.3689 0.066 Uiso 1 1 calc R
C10 C 0.1052(15) 1.1219(11) 0.3224(6) 0.069(4) Uani 1 1 d U
H10A H 0.0951 1.1320 0.2791 0.104 Uiso 1 1 calc R
H10B H 0.1582 1.1902 0.3461 0.104 Uiso 1 1 calc R
H10C H 0.0180 1.0921 0.3397 0.104 Uiso 1 1 calc R
C11 C 0.1972(13) 0.8791(11) 0.2804(6) 0.060(3) Uani 1 1 d U
H11A H 0.2072 0.8627 0.3228 0.073 Uiso 1 1 calc R
H11B H 0.2860 0.9242 0.2678 0.073 Uiso 1 1 calc R
C12 C 0.1439(16) 0.7742(12) 0.2361(7) 0.076(4) Uani 1 1 d U
H12A H 0.0727 0.7202 0.2555 0.115 Uiso 1 1 calc R
H12B H 0.2155 0.7502 0.2277 0.115 Uiso 1 1 calc R
H12C H 0.1099 0.7859 0.1972 0.115 Uiso 1 1 calc R
C13 C 0.2201(14) 0.5758(11) 0.5350(6) 0.066(3) Uani 1 1 d U
H13 H 0.2843 0.6442 0.5305 0.079 Uiso 1 1 calc R
C14 C 0.1171(13) 0.5663(11) 0.5729(6) 0.061(3) Uani 1 1 d U
H14 H 0.1111 0.6285 0.5930 0.073 Uiso 1 1 calc R
C15 C 0.0245(13) 0.4711(12) 0.5824(6) 0.065(3) Uani 1 1 d U
C16 C 0.0375(13) 0.3781(11) 0.5520(6) 0.066(3) Uani 1 1 d U
H16 H -0.0245 0.3100 0.5587 0.079 Uiso 1 1 calc R
C17 C 0.1422(14) 0.3877(11) 0.5122(7) 0.071(3) Uani 1 1 d U
H17 H 0.1493 0.3258 0.4923 0.085 Uiso 1 1 calc R
C18 C 0.4763(15) 0.5822(11) 0.3486(6) 0.068(3) Uani 1 1 d U
H18 H 0.5260 0.6500 0.3702 0.082 Uiso 1 1 calc R
C19 C 0.3922(15) 0.5738(12) 0.2974(6) 0.069(3) Uani 1 1 d U
H19 H 0.3878 0.6356 0.2844 0.083 Uiso 1 1 calc R
C20 C 0.3158(13) 0.4745(11) 0.2659(6) 0.060(3) Uani 1 1 d U
C21 C 0.4079(16) 0.3978(11) 0.3396(6) 0.074(4) Uani 1 1 d U
H21 H 0.4092 0.3363 0.3545 0.089 Uiso 1 1 calc R
C22 C 0.3208(14) 0.3865(12) 0.2873(6) 0.068(3) Uani 1 1 d U
H22 H 0.2670 0.3180 0.2678 0.081 Uiso 1 1 calc R
C23 C 0.1393(15) 0.6028(11) 0.0751(6) 0.067(3) Uani 1 1 d U
H23 H 0.1352 0.6664 0.0941 0.080 Uiso 1 1 calc R
C24 C 0.2425(16) 0.6079(11) 0.0365(7) 0.075(4) Uani 1 1 d U
H24 H 0.3099 0.6744 0.0309 0.090 Uiso 1 1 calc R
C25 C 0.0430(15) 0.5063(12) 0.0861(6) 0.067(3) Uani 1 1 d U
C26 C 0.0494(14) 0.4128(11) 0.0586(7) 0.072(3) Uani 1 1 d U
H26 H -0.0139 0.3458 0.0664 0.086 Uiso 1 1 calc R
C27 C 0.1552(15) 0.4209(10) 0.0180(7) 0.068(3) Uani 1 1 d U
H27 H 0.1604 0.3576 -0.0008 0.082 Uiso 1 1 calc R
C28 C 0.4947(14) 0.5905(11) -0.1505(6) 0.063(3) Uani 1 1 d U
H28 H 0.5501 0.6552 -0.1272 0.076 Uiso 1 1 calc R
C29 C 0.4202(15) 0.5923(12) -0.2030(6) 0.070(4) Uani 1 1 d U
H29 H 0.4313 0.6582 -0.2165 0.083 Uiso 1 1 calc R
C30 C 0.3281(12) 0.4960(12) -0.2361(7) 0.063(3) Uani 1 1 d U
C31 C 0.3128(13) 0.4030(12) -0.2134(6) 0.068(3) Uani 1 1 d U
H31 H 0.2480 0.3382 -0.2324 0.081 Uiso 1 1 calc R
C32 C 0.3934(16) 0.4021(12) -0.1614(6) 0.084(5) Uani 1 1 d U
H32 H 0.3813 0.3368 -0.1468 0.101 Uiso 1 1 calc R
C33 C -0.0923(16) 0.4554(17) 0.6263(8) 0.105(6) Uani 1 1 d U
H33A H -0.0571 0.4862 0.6684 0.158 Uiso 1 1 calc R
H33B H -0.1460 0.3796 0.6259 0.158 Uiso 1 1 calc R
H33C H -0.1471 0.4904 0.6119 0.158 Uiso 1 1 calc R
C34 C -0.0745(17) 0.4950(18) 0.1302(9) 0.115(6) Uani 1 1 d U
H34A H -0.1221 0.4204 0.1361 0.173 Uiso 1 1 calc R
H34B H -0.1351 0.5210 0.1115 0.173 Uiso 1 1 calc R
H34C H -0.0392 0.5366 0.1703 0.173 Uiso 1 1 calc R
C35 C 0.2434(16) 0.5039(15) -0.2896(7) 0.092(5) Uani 1 1 d U
H35A H 0.1552 0.4934 -0.2755 0.139 Uiso 1 1 calc R
H35B H 0.2360 0.4493 -0.3238 0.139 Uiso 1 1 calc R
H35C H 0.2848 0.5739 -0.3037 0.139 Uiso 1 1 calc R
C36 C 0.2210(16) 0.4645(15) 0.2102(6) 0.092(5) Uani 1 1 d U
H36A H 0.2071 0.3999 0.1826 0.139 Uiso 1 1 calc R
H36B H 0.2601 0.5261 0.1875 0.139 Uiso 1 1 calc R
H36C H 0.1361 0.4612 0.2255 0.139 Uiso 1 1 calc R
N1 N 0.2325(8) 0.4846(7) 0.5022(4) 0.043(2) Uani 1 1 d U
N2 N 0.4881(10) 0.4947(7) 0.3680(4) 0.049(2) Uani 1 1 d U
N3 N 0.2462(9) 0.5133(8) 0.0057(4) 0.047(2) Uani 1 1 d U
N4 N 0.4878(10) 0.4951(8) -0.1325(4) 0.049(2) Uani 1 1 d U
N5 N 0.1103(8) 0.9415(8) 0.2818(4) 0.0409(19) Uani 1 1 d U
N6 N 0.6659(8) 0.0541(8) 0.2183(4) 0.0418(19) Uani 1 1 d U
O0AA O 1.3074(6) 0.1971(5) 0.0715(3) 0.0331(13) Uani 1 1 d U
O2 O 0.6528(6) -0.0490(5) 0.0133(3) 0.0310(14) Uani 1 1 d U
O3 O 0.8666(6) -0.0448(5) 0.0828(3) 0.0261(12) Uani 1 1 d U
O4 O 1.1063(5) 0.0069(4) 0.0358(2) 0.0229(11) Uani 1 1 d U
O5 O 1.0686(6) 0.1500(5) 0.1187(3) 0.0303(12) Uani 1 1 d U
O6 O 0.8557(6) 0.1392(5) 0.0465(3) 0.0307(13) Uani 1 1 d U
O7 O 1.0817(6) -0.0227(5) 0.1579(3) 0.0337(13) Uani 1 1 d U
O8 O 1.3187(6) 0.0179(5) 0.1086(3) 0.0329(14) Uani 1 1 d U
O9 O 0.2178(6) 0.8600(5) 0.4541(3) 0.0300(13) Uani 1 1 d U
O10 O 0.8003(6) 0.9525(5) 0.5140(3) 0.0309(13) Uani 1 1 d U
O11 O 0.4088(6) 1.0434(5) 0.4173(3) 0.0269(12) Uani 1 1 d U
O12 O 0.6000(6) 0.9923(4) 0.4645(2) 0.0239(11) Uani 1 1 d U
O13 O 0.4199(6) 0.8478(5) 0.3821(3) 0.0296(12) Uani 1 1 d U
O14 O 0.8002(6) 0.9808(5) 0.3911(3) 0.0299(13) Uani 1 1 d U
O15 O 0.4199(6) 0.8200(5) 0.5071(3) 0.0284(12) Uani 1 1 d U
O16 O 0.6138(6) 0.8032(5) 0.4299(3) 0.0299(12) Uani 1 1 d U
O17 O 0.8817(7) -0.2201(6) 0.1324(3) 0.0461(17) Uani 1 1 d U
O18 O 1.1192(6) -0.1699(5) 0.0739(3) 0.0326(14) Uani 1 1 d U
O19 O 1.2926(7) 0.1640(6) 0.1961(3) 0.0413(16) Uani 1 1 d U
O20 O 1.3566(7) 0.2414(5) -0.0460(3) 0.0424(16) Uani 1 1 d U
O21 O 1.0972(6) 0.1808(5) -0.0058(3) 0.0282(12) Uani 1 1 d U
O22 O 0.0070(6) 0.8689(5) 0.5283(3) 0.0402(16) Uani 1 1 d U
O23 O 0.6220(8) 0.7603(6) 0.5472(3) 0.0437(17) Uani 1 1 d U
O24 O 0.4053(7) 0.7839(6) 0.6345(3) 0.0409(16) Uani 1 1 d U
O25 O 0.2139(6) 0.8295(5) 0.5748(3) 0.0338(14) Uani 1 1 d U
O26 O 0.6032(6) 1.0201(5) 0.3410(3) 0.0316(14) Uani 1 1 d U
O27 O 0.6283(7) 0.8313(5) 0.3044(3) 0.0394(16) Uani 1 1 d U
O28 O 0.6365(7) 0.1319(6) -0.0279(3) 0.0415(16) Uani 1 1 d U
O34 O 0.3319(9) 0.4941(9) 0.4664(4) 0.077(3) Uani 1 1 d U
O35 O 0.5663(9) 0.5046(8) 0.4175(4) 0.075(3) Uani 1 1 d U
O37 O 0.3446(10) 0.5230(11) -0.0306(4) 0.094(3) Uani 1 1 d U
O38 O 0.5605(9) 0.4944(9) -0.0848(4) 0.080(3) Uani 1 1 d U
Cu1 Cu 0.5000 0.5000 0.5000 0.0456(5) Uani 1 2 d SU
Cu2 Cu 0.5000 0.5000 0.0000 0.0488(5) Uani 1 2 d SU
V0AA V 0.40257(15) 0.87843(12) 0.59621(7) 0.0276(4) Uani 1 1 d U
V1 V 0.16922(15) 0.92189(13) 0.53613(7) 0.0300(4) Uani 1 1 d U
V2 V 0.61066(15) 0.85222(12) 0.50958(7) 0.0261(4) Uani 1 1 d U
V3 V 0.38860(14) 0.90989(12) 0.44896(7) 0.0251(4) Uani 1 1 d U
V4 V 0.62574(16) 0.90156(13) 0.37034(7) 0.0301(4) Uani 1 1 d U
V6 V 1.25618(15) 0.14823(12) -0.00845(7) 0.0266(4) Uani 1 1 d U
V7 V 0.97774(15) -0.12315(12) 0.09533(7) 0.0279(4) Uani 1 1 d U
V8 V 0.74567(16) 0.07809(13) -0.03584(7) 0.0298(4) Uani 1 1 d U
V9 V 0.97602(15) 0.08832(12) 0.05157(7) 0.0257(4) Uani 1 1 d U
V10 V 1.22116(16) 0.09602(13) 0.13042(7) 0.0306(4) Uani 1 1 d U

loop_
_atom_site_aniso_label
_atom_site_aniso_U_11
_atom_site_aniso_U_22
_atom_site_aniso_U_33
_atom_site_aniso_U_23
_atom_site_aniso_U_13
_atom_site_aniso_U_12
C1 0.047(6) 0.073(7) 0.030(6) 0.009(5) 0.012(4) 0.035(6)
C2 0.060(8) 0.086(9) 0.038(7) 0.018(6) -0.001(5) 0.032(7)
C3 0.049(7) 0.096(9) 0.056(9) 0.011(6) -0.002(6) 0.023(6)
C4 0.043(5) 0.088(8) 0.049(7) 0.015(5) 0.007(5) 0.035(5)
C5 0.061(6) 0.068(6) 0.034(6) 0.012(5) 0.009(5) 0.038(5)
C6 0.074(7) 0.069(8) 0.051(8) -0.001(6) -0.008(6) 0.031(6)
C7 0.041(5) 0.064(7) 0.042(6) 0.011(5) 0.006(4) 0.026(5)
C8 0.049(7) 0.080(9) 0.049(7) 0.027(6) 0.014(5) 0.032(6)
C9 0.056(7) 0.078(7) 0.026(6) 0.005(5) -0.009(5) 0.023(5)
C10 0.089(10) 0.073(8) 0.048(8) -0.006(6) 0.010(7) 0.037(7)
C11 0.059(7) 0.099(9) 0.043(7) 0.014(6) 0.006(5) 0.050(7)
C12 0.108(12) 0.088(9) 0.057(9) 0.016(6) 0.018(7) 0.062(9)
C13 0.075(8) 0.064(7) 0.051(8) 0.011(6) 0.005(5) 0.018(6)
C14 0.070(8) 0.067(6) 0.052(8) 0.006(6) 0.000(5) 0.034(6)
C15 0.056(7) 0.081(8) 0.046(8) 0.017(6) -0.006(5) 0.011(6)
C16 0.052(7) 0.069(7) 0.061(9) 0.023(6) 0.002(5) 0.004(6)
C17 0.074(9) 0.060(6) 0.079(10) 0.022(6) 0.009(6) 0.024(6)
C18 0.089(10) 0.066(7) 0.052(8) 0.018(6) 0.003(6) 0.030(7)
C19 0.086(10) 0.076(7) 0.050(8) 0.019(6) -0.003(6) 0.034(7)
C20 0.054(7) 0.081(8) 0.040(7) 0.006(5) 0.014(4) 0.022(6)
C21 0.111(11) 0.059(6) 0.032(7) 0.018(5) 0.006(5) 0.010(7)
C22 0.079(9) 0.073(7) 0.038(7) 0.001(5) 0.005(5) 0.017(7)
C23 0.094(10) 0.069(7) 0.047(8) 0.004(6) -0.007(6) 0.044(6)
C24 0.093(10) 0.048(6) 0.079(11) 0.011(6) 0.000(7) 0.022(7)
C25 0.085(9) 0.088(8) 0.041(7) 0.017(6) -0.002(5) 0.047(7)
C26 0.056(8) 0.059(7) 0.084(11) 0.014(6) -0.007(5) 0.004(6)
C27 0.080(9) 0.045(6) 0.079(10) 0.005(6) -0.004(6) 0.024(6)
C28 0.071(9) 0.069(7) 0.054(8) 0.009(6) -0.005(5) 0.031(6)
C29 0.086(10) 0.080(7) 0.038(7) 0.019(6) -0.005(5) 0.025(7)
C30 0.038(7) 0.080(8) 0.070(9) 0.008(6) 0.005(5) 0.021(6)
C31 0.056(8) 0.080(7) 0.046(8) 0.004(6) 0.001(5) 0.005(6)
C32 0.106(12) 0.072(7) 0.046(9) 0.026(6) -0.002(6) 0.000(7)
C33 0.075(10) 0.184(18) 0.067(11) 0.034(10) 0.015(7) 0.058(10)
C34 0.075(10) 0.20(2) 0.085(13) 0.027(12) 0.008(8) 0.066(11)
C35 0.085(11) 0.157(15) 0.037(9) 0.009(8) 0.001(6) 0.049(10)
C36 0.094(11) 0.163(16) 0.025(8) 0.005(7) 0.006(6) 0.057(10)
N1 0.029(4) 0.048(5) 0.052(6) 0.011(4) 0.001(3) 0.014(4)
N2 0.071(6) 0.052(5) 0.023(4) 0.009(4) 0.004(4) 0.022(4)
N3 0.037(5) 0.059(5) 0.050(6) 0.009(4) -0.003(4) 0.024(4)
N4 0.067(6) 0.059(5) 0.015(4) 0.011(4) 0.002(3) 0.016(4)
N5 0.043(5) 0.072(6) 0.016(5) 0.013(3) 0.000(3) 0.031(4)
N6 0.042(4) 0.072(6) 0.019(5) 0.011(4) 0.010(3) 0.029(4)
O0AA 0.031(3) 0.029(3) 0.033(3) 0.001(2) -0.004(2) 0.005(2)
O2 0.033(3) 0.041(4) 0.020(3) 0.006(3) 0.002(2) 0.016(3)
O3 0.029(3) 0.038(3) 0.012(3) 0.003(2) 0.003(2) 0.014(2)
O4 0.025(3) 0.029(3) 0.017(3) 0.0046(19) 0.0009(19) 0.013(2)
O5 0.036(3) 0.038(3) 0.021(3) -0.001(2) -0.001(2) 0.019(3)
O6 0.035(3) 0.036(3) 0.025(3) 0.000(2) -0.001(2) 0.019(3)
O7 0.043(4) 0.045(3) 0.016(3) 0.005(2) 0.002(2) 0.019(3)
O8 0.033(3) 0.038(4) 0.029(4) 0.004(3) -0.006(2) 0.016(3)
O9 0.027(3) 0.037(3) 0.025(3) 0.002(2) 0.001(2) 0.010(3)
O10 0.031(3) 0.044(4) 0.022(3) 0.004(3) -0.001(2) 0.018(3)
O11 0.027(3) 0.037(3) 0.019(3) 0.004(2) 0.001(2) 0.015(3)
O12 0.027(3) 0.030(3) 0.014(3) 0.002(2) 0.003(2) 0.011(2)
O13 0.030(3) 0.037(3) 0.017(3) 0.002(2) 0.000(2) 0.009(3)
O14 0.030(3) 0.037(3) 0.023(3) 0.005(2) 0.011(2) 0.013(3)
O15 0.027(3) 0.031(3) 0.023(3) 0.002(2) 0.004(2) 0.007(2)
O16 0.032(3) 0.034(3) 0.025(3) 0.003(2) 0.003(2) 0.015(3)
O17 0.050(4) 0.048(4) 0.034(4) 0.018(3) 0.001(3) 0.009(3)
O18 0.037(4) 0.031(3) 0.031(4) 0.007(3) 0.000(3) 0.015(3)
O19 0.046(4) 0.052(4) 0.025(3) -0.003(3) -0.006(3) 0.020(3)
O20 0.037(4) 0.039(4) 0.045(4) 0.014(3) 0.003(3) 0.006(3)
O21 0.030(3) 0.029(3) 0.028(3) 0.005(2) 0.001(2) 0.013(3)
O22 0.032(3) 0.048(4) 0.034(4) 0.000(3) 0.003(3) 0.010(3)
O23 0.062(5) 0.043(4) 0.041(4) 0.014(3) 0.011(3) 0.036(4)
O24 0.049(4) 0.049(4) 0.034(4) 0.021(3) 0.015(3) 0.025(3)
O25 0.035(3) 0.037(4) 0.027(3) 0.007(3) 0.009(2) 0.010(3)
O26 0.041(4) 0.044(4) 0.014(3) 0.007(2) 0.003(2) 0.021(3)
O27 0.048(4) 0.050(4) 0.021(3) -0.003(3) 0.006(3) 0.022(3)
O28 0.037(4) 0.048(4) 0.047(4) 0.004(3) 0.001(3) 0.026(3)
O34 0.057(5) 0.123(8) 0.054(6) 0.015(5) 0.006(4) 0.036(5)
O35 0.065(6) 0.115(8) 0.047(5) 0.021(5) 0.003(4) 0.036(5)
O37 0.076(6) 0.184(11) 0.044(6) 0.036(6) 0.015(4) 0.068(7)
O38 0.068(6) 0.134(9) 0.048(5) 0.032(5) 0.002(4) 0.046(6)
Cu1 0.0409(10) 0.0835(14) 0.0219(10) 0.0115(8) 0.0056(7) 0.0335(10)
Cu2 0.0414(11) 0.0951(16) 0.0211(10) 0.0130(9) 0.0045(7) 0.0373(11)
V0AA 0.0334(9) 0.0354(9) 0.0174(8) 0.0083(6) 0.0069(6) 0.0159(7)
V1 0.0280(9) 0.0367(9) 0.0248(9) 0.0031(6) 0.0036(6) 0.0126(7)
V2 0.0304(8) 0.0322(9) 0.0193(8) 0.0050(6) 0.0032(6) 0.0158(7)
V3 0.0263(8) 0.0309(8) 0.0163(8) 0.0014(6) 0.0007(5) 0.0099(7)
V4 0.0347(9) 0.0371(9) 0.0194(8) 0.0018(6) 0.0040(6) 0.0154(7)
V6 0.0275(8) 0.0320(9) 0.0197(8) 0.0052(6) 0.0003(6) 0.0104(7)
V7 0.0303(8) 0.0350(9) 0.0188(8) 0.0084(6) -0.0005(6) 0.0118(7)
V8 0.0319(9) 0.0366(9) 0.0248(9) 0.0039(6) -0.0002(6) 0.0177(7)
V9 0.0296(8) 0.0322(9) 0.0175(8) 0.0012(6) 0.0016(6) 0.0151(7)
V10 0.0334(9) 0.0388(9) 0.0196(8) 0.0014(6) -0.0020(6) 0.0148(7)

loop_
_atom_type_symbol
_atom_type_description
_atom_type_scat_dispersion_real
_atom_type_scat_dispersion_imag
_atom_type_scat_source
C C 0.0033 0.0016 'International Tables Vol C Tables 4.2.6.8 and 6.1.1.4'
H H 0.0000 0.0000 'International Tables Vol C Tables 4.2.6.8 and 6.1.1.4'
N N 0.0061 0.0033 'International Tables Vol C Tables 4.2.6.8 and 6.1.1.4'
O O 0.0106 0.0060 'International Tables Vol C Tables 4.2.6.8 and 6.1.1.4'
Cu Cu 0.3201 1.2651 'International Tables Vol C Tables 4.2.6.8 and 6.1.1.4'
V V 0.3005 0.5294 'International Tables Vol C Tables 4.2.6.8 and 6.1.1.4'

loop_
_geom_angle_atom_site_label_1
_geom_angle_atom_site_label_2
_geom_angle_atom_site_label_3
_geom_angle
_geom_angle_site_symmetry_1
_geom_angle_site_symmetry_3
C2 C1 N6 114.4(9) . .
N6 C4 C3 114.0(9) . .
N6 C5 C6 113.8(9) . .
C8 C7 N5 113.6(9) . .
N5 C9 C10 113.0(9) . .
N5 C11 C12 114.4(10) . .
C14 C13 N1 121.5(12) . .
C15 C14 C13 122.0(13) . .
C14 C15 C16 117.7(13) . .
C14 C15 C33 124.2(15) . .
C16 C15 C33 118.1(14) . .
C17 C16 C15 120.5(13) . .
N1 C17 C16 120.7(13) . .
N2 C18 C19 121.8(13) . .
C20 C19 C18 120.1(13) . .
C22 C20 C19 118.4(13) . .
C22 C20 C36 121.2(13) . .
C19 C20 C36 120.3(14) . .
N2 C21 C22 121.5(13) . .
C20 C22 C21 120.0(13) . .
C25 C23 C24 121.1(13) . .
C23 C24 N3 119.9(13) . .
C23 C25 C26 119.5(14) . .
C23 C25 C34 123.6(15) . .
C26 C25 C34 116.8(15) . .
C25 C26 C27 117.9(13) . .
N3 C27 C26 123.0(12) . .
N4 C28 C29 120.7(13) . .
C28 C29 C30 120.8(13) . .
C31 C30 C29 117.2(13) . .
C31 C30 C35 124.4(14) . .
C29 C30 C35 118.1(14) . .
C30 C31 C32 121.3(13) . .
N4 C32 C31 120.7(13) . .
O34 N1 C17 121.0(11) . .
O34 N1 C13 121.3(10) . .
C17 N1 C13 117.5(11) . .
O35 N2 C21 121.2(10) . .
O35 N2 C18 120.6(10) . .
C21 N2 C18 117.9(11) . .
O37 N3 C27 124.3(11) . .
O37 N3 C24 117.2(12) . .
C27 N3 C24 118.4(12) . .
O38 N4 C32 120.7(11) . .
O38 N4 C28 120.2(10) . .
C32 N4 C28 118.7(11) . .
C11 N5 C9 109.5(9) . .
C11 N5 C7 113.2(9) . .
C9 N5 C7 113.5(9) . .
C5 N6 C4 108.0(8) . .
C5 N6 C1 114.5(8) . .
C4 N6 C1 112.9(9) . .
V6 O0AA V10 114.8(3) . .
V6 O2 V8 112.2(3) 2_755 .
V9 O3 V7 108.3(3) . .
V9 O3 V6 108.2(3) . 2_755
V7 O3 V6 98.0(3) . 2_755
V9 O4 V9 101.1(2) . 2_755
V9 O4 V6 91.0(2) . .
V9 O4 V6 94.8(2) 2_755 .
V9 O4 V7 90.3(2) . .
V9 O4 V7 94.2(2) 2_755 .
V6 O4 V7 170.5(3) . .
V9 O4 V8 170.9(3) . 2_755
V9 O4 V8 87.1(2) 2_755 2_755
V6 O4 V8 92.3(2) . 2_755
V7 O4 V8 85.17(19) . 2_755
V9 O4 V10 88.6(2) . .
V9 O4 V10 170.3(3) 2_755 .
V6 O4 V10 85.42(19) . .
V7 O4 V10 85.16(19) . .
V8 O4 V10 83.13(18) 2_755 .
V9 O5 V10 110.6(3) . .
V9 O6 V8 110.0(3) . .
V7 O7 V10 115.0(3) . .
V10 O8 V8 114.5(3) . 2_755
V3 O9 V1 110.1(3) . .
V2 O10 V1 112.0(3) . 2_676
V0AA O11 V3 108.0(3) 2_676 .
V0AA O11 V2 98.2(3) 2_676 2_676
V3 O11 V2 108.9(3) . 2_676
V3 O12 V3 100.9(2) . 2_676
V3 O12 V2 90.8(2) . .
V3 O12 V2 95.5(2) 2_676 .
V3 O12 V0AA 90.0(2) . 2_676
V3 O12 V0AA 93.6(2) 2_676 2_676
V2 O12 V0AA 170.6(3) . 2_676
V3 O12 V1 170.7(3) . 2_676
V3 O12 V1 87.3(2) 2_676 2_676
V2 O12 V1 92.8(2) . 2_676
V0AA O12 V1 85.08(19) 2_676 2_676
V3 O12 V4 88.5(2) . .
V3 O12 V4 170.5(3) 2_676 .
V2 O12 V4 85.42(19) . .
V0AA O12 V4 85.26(19) 2_676 .
V1 O12 V4 83.25(18) 2_676 .
V3 O13 V4 110.6(3) . .
V4 O14 V1 114.1(3) . 2_676
V2 O15 V3 107.1(3) . .
V2 O15 V0AA 99.6(3) . .
V3 O15 V0AA 109.0(3) . .
V2 O16 V4 115.5(3) . .
V8 O18 V7 115.2(3) 2_755 .
V6 O21 V9 106.8(3) . .
V6 O21 V7 99.4(3) . 2_755
V9 O21 V7 108.5(3) . 2_755
V1 O25 V0AA 114.3(3) . .
V0AA O26 V4 114.3(3) 2_676 .
N1 O34 Cu1 121.2(7) . .
N2 O35 Cu1 121.0(7) . .
N3 O37 Cu2 119.8(7) . .
N4 O38 Cu2 121.4(8) . .
O35 Cu1 O35 180.000(2) 2_666 .
O35 Cu1 O34 89.9(4) 2_666 2_666
O35 Cu1 O34 90.1(4) . 2_666
O35 Cu1 O34 90.1(4) 2_666 .
O35 Cu1 O34 89.9(4) . .
O34 Cu1 O34 180.000(2) 2_666 .
O38 Cu2 O38 180.0(7) . 2_665
O38 Cu2 O37 90.3(4) . .
O38 Cu2 O37 89.7(4) 2_665 .
O38 Cu2 O37 89.7(4) . 2_665
O38 Cu2 O37 90.3(4) 2_665 2_665
O37 Cu2 O37 180.0(5) . 2_665
O24 V0AA O26 102.9(3) . 2_676
O24 V0AA O25 101.3(3) . .
O26 V0AA O25 92.3(3) 2_676 .
O24 V0AA O11 102.2(3) . 2_676
O26 V0AA O11 94.0(3) 2_676 2_676
O25 V0AA O11 153.5(3) . 2_676
O24 V0AA O15 101.1(3) . .
O26 V0AA O15 155.8(3) 2_676 .
O25 V0AA O15 86.4(3) . .
O11 V0AA O15 77.4(2) 2_676 .
O24 V0AA O12 176.4(3) . 2_676
O26 V0AA O12 80.8(2) 2_676 2_676
O25 V0AA O12 78.6(2) . 2_676
O11 V0AA O12 77.1(2) 2_676 2_676
O15 V0AA O12 75.3(2) . 2_676
O24 V0AA V2 90.9(2) . .
O26 V0AA V2 136.5(2) 2_676 .
O25 V0AA V2 125.51(19) . .
O11 V0AA V2 42.50(17) 2_676 .
O15 V0AA V2 39.14(17) . .
O12 V0AA V2 86.20(14) 2_676 .
O24 V0AA V1 132.7(3) . .
O26 V0AA V1 82.5(2) 2_676 .
O25 V0AA V1 31.52(19) . .
O11 V0AA V1 124.46(18) 2_676 .
O15 V0AA V1 83.85(18) . .
O12 V0AA V1 47.51(14) 2_676 .
V2 V0AA V1 117.41(6) . .
O22 V1 O25 105.5(3) . .
O22 V1 O14 102.2(3) . 2_676
O25 V1 O14 93.6(3) . 2_676
O22 V1 O9 100.8(3) . .
O25 V1 O9 88.2(3) . .
O14 V1 O9 155.5(3) 2_676 .
O22 V1 O10 97.2(3) . 2_676
O25 V1 O10 156.5(3) . 2_676
O14 V1 O10 87.4(3) 2_676 2_676
O9 V1 O10 81.6(3) . 2_676
O22 V1 O12 172.5(3) . 2_676
O25 V1 O12 81.1(3) . 2_676
O14 V1 O12 80.7(2) 2_676 2_676
O9 V1 O12 75.5(2) . 2_676
O10 V1 O12 75.9(2) 2_676 2_676
O22 V1 V3 132.3(2) . .
O25 V1 V3 81.9(2) . .
O14 V1 V3 124.6(2) 2_676 .
O9 V1 V3 31.59(17) . .
O10 V1 V3 78.35(18) 2_676 .
O12 V1 V3 44.00(14) 2_676 .
O22 V1 V4 134.4(2) . 2_676
O25 V1 V4 85.8(2) . 2_676
O14 V1 V4 32.20(19) 2_676 2_676
O9 V1 V4 124.03(18) . 2_676
O10 V1 V4 82.65(18) 2_676 2_676
O12 V1 V4 48.58(14) 2_676 2_676
V3 V1 V4 92.58(6) . 2_676
O22 V1 V0AA 139.5(3) . .
O25 V1 V0AA 34.2(2) . .
O14 V1 V0AA 82.8(2) 2_676 .
O9 V1 V0AA 85.09(18) . .
O10 V1 V0AA 123.27(18) 2_676 .
O12 V1 V0AA 47.41(14) 2_676 .
V3 V1 V0AA 63.07(5) . .
V4 V1 V0AA 60.78(5) 2_676 .
O23 V2 O16 103.4(3) . .
O23 V2 O15 103.2(3) . .
O16 V2 O15 95.3(3) . .
O23 V2 O10 99.9(3) . .
O16 V2 O10 93.6(3) . .
O15 V2 O10 152.5(3) . .
O23 V2 O11 100.9(3) . 2_676
O16 V2 O11 155.5(3) . 2_676
O15 V2 O11 76.5(2) . 2_676
O10 V2 O11 84.8(2) . 2_676
O23 V2 O12 174.9(3) . .
O16 V2 O12 81.5(2) . .
O15 V2 O12 77.6(2) . .
O10 V2 O12 78.1(2) . .
O11 V2 O12 74.3(2) 2_676 .
O23 V2 V0AA 91.6(3) . .
O16 V2 V0AA 136.5(2) . .
O15 V2 V0AA 41.25(17) . .
O10 V2 V0AA 124.13(19) . .
O11 V2 V0AA 39.33(17) 2_676 .
O12 V2 V0AA 85.72(15) . .
O23 V2 V4 136.7(3) . .
O16 V2 V4 33.7(2) . .
O15 V2 V4 90.45(18) . .
O10 V2 V4 82.66(18) . .
O11 V2 V4 122.28(17) 2_676 .
O12 V2 V4 48.03(14) . .
V0AA V2 V4 122.84(6) . .
O23 V2 V3 139.0(3) . .
O16 V2 V3 79.5(2) . .
O15 V2 V3 36.63(18) . .
O10 V2 V3 120.88(19) . .
O11 V2 V3 80.43(17) 2_676 .
O12 V2 V3 42.77(15) . .
V0AA V2 V3 63.44(5) . .
V4 V2 V3 59.68(5) . .
O13 V3 O9 106.8(3) . .
O13 V3 O11 97.8(3) . .
O9 V3 O11 97.0(3) . .
O13 V3 O15 97.5(3) . .
O9 V3 O15 96.1(3) . .
O11 V3 O15 156.0(3) . .
O13 V3 O12 87.2(3) . .
O9 V3 O12 165.9(3) . .
O11 V3 O12 81.6(2) . .
O15 V3 O12 80.8(2) . .
O13 V3 O12 166.3(3) . 2_676
O9 V3 O12 86.9(3) . 2_676
O11 V3 O12 80.0(2) . 2_676
O15 V3 O12 80.8(2) . 2_676
O12 V3 O12 79.1(2) . 2_676
O13 V3 V1 145.0(2) . .
O9 V3 V1 38.3(2) . .
O11 V3 V1 91.55(18) . .
O15 V3 V1 86.39(18) . .
O12 V3 V1 127.63(15) . .
O12 V3 V1 48.73(16) 2_676 .
O13 V3 V4 38.8(2) . .
O9 V3 V4 145.7(2) . .
O11 V3 V4 90.04(18) . .
O15 V3 V4 90.40(18) . .
O12 V3 V4 48.38(15) . .
O12 V3 V4 127.43(16) 2_676 .
V1 V3 V4 175.38(6) . .
O13 V3 V2 84.2(2) . .
O9 V3 V2 132.3(2) . .
O11 V3 V2 128.03(18) . .
O15 V3 V2 36.28(17) . .
O12 V3 V2 46.48(16) . .
O12 V3 V2 86.57(16) 2_676 .
V1 V3 V2 115.86(6) . .
V4 V3 V2 59.94(5) . .
O27 V4 O14 103.7(3) . .
O27 V4 O26 101.1(3) . .
O14 V4 O26 91.7(3) . .
O27 V4 O16 101.7(3) . .
O14 V4 O16 92.7(3) . .
O26 V4 O16 155.0(3) . .
O27 V4 O13 100.9(3) . .
O14 V4 O13 155.4(3) . .
O26 V4 O13 83.4(3) . .
O16 V4 O13 82.5(3) . .
O27 V4 O12 174.5(3) . .
O14 V4 O12 81.7(2) . .
O26 V4 O12 79.2(2) . .
O16 V4 O12 77.1(2) . .
O13 V4 O12 73.7(2) . .
O27 V4 V1 137.3(3) . 2_676
O14 V4 V1 33.66(19) . 2_676
O26 V4 V1 83.0(2) . 2_676
O16 V4 V1 87.14(19) . 2_676
O13 V4 V1 121.73(17) . 2_676
O12 V4 V1 48.17(14) . 2_676
O27 V4 V3 131.4(3) . .
O14 V4 V3 124.85(19) . .
O26 V4 V3 79.13(19) . .
O16 V4 V3 78.24(18) . .
O13 V4 V3 30.53(16) . .
O12 V4 V3 43.13(14) . .
V1 V4 V3 91.23(5) 2_676 .
O27 V4 V2 132.5(3) . .
O14 V4 V2 84.5(2) . .
O26 V4 V2 125.65(19) . .
O16 V4 V2 30.82(18) . .
O13 V4 V2 79.04(17) . .
O12 V4 V2 46.55(14) . .
V1 V4 V2 64.73(5) 2_676 .
V3 V4 V2 60.38(5) . .
O20 V6 O0AA 103.6(3) . .
O20 V6 O21 102.3(3) . .
O0AA V6 O21 94.9(3) . .
O20 V6 O2 100.5(3) . 2_755
O0AA V6 O2 93.9(3) . 2_755
O21 V6 O2 152.9(3) . 2_755
O20 V6 O3 100.2(3) . 2_755
O0AA V6 O3 155.9(3) . 2_755
O21 V6 O3 76.5(2) . 2_755
O2 V6 O3 85.1(2) 2_755 2_755
O20 V6 O4 174.6(3) . .
O0AA V6 O4 81.8(2) . .
O21 V6 O4 77.6(2) . .
O2 V6 O4 78.4(2) 2_755 .
O3 V6 O4 74.5(2) 2_755 .
O20 V6 V7 90.8(3) . 2_755
O0AA V6 V7 136.2(2) . 2_755
O21 V6 V7 41.36(18) . 2_755
O2 V6 V7 124.27(19) 2_755 2_755
O3 V6 V7 39.18(16) 2_755 2_755
O4 V6 V7 85.63(14) . 2_755
O20 V6 V10 137.4(3) . .
O0AA V6 V10 34.2(2) . .
O21 V6 V10 90.36(18) . .
O2 V6 V10 82.71(18) 2_755 .
O3 V6 V10 122.36(17) 2_755 .
O4 V6 V10 47.92(14) . .
V7 V6 V10 122.70(6) 2_755 .
O17 V7 O7 103.6(3) . .
O17 V7 O18 101.2(3) . .
O7 V7 O18 92.3(3) . .
O17 V7 O3 102.6(3) . .
O7 V7 O3 93.2(3) . .
O18 V7 O3 153.5(3) . .
O17 V7 O21 100.4(3) . 2_755
O7 V7 O21 155.7(3) . 2_755
O18 V7 O21 86.5(3) . 2_755
O3 V7 O21 77.9(2) . 2_755
O17 V7 O4 175.7(3) . .
O7 V7 O4 80.6(2) . .
O18 V7 O4 78.4(2) . .
O3 V7 O4 77.0(2) . .
O21 V7 O4 75.4(2) 2_755 .
O17 V7 V6 90.9(3) . 2_755
O7 V7 V6 136.0(2) . 2_755
O18 V7 V6 125.7(2) . 2_755
O3 V7 V6 42.83(17) . 2_755
O21 V7 V6 39.20(17) 2_755 2_755
O4 V7 V6 85.98(14) . 2_755
O17 V7 V8 132.1(3) . 2_755
O7 V7 V8 82.7(2) . 2_755
O18 V7 V8 31.03(19) . 2_755
O3 V7 V8 124.60(18) . 2_755
O21 V7 V8 83.92(17) 2_755 2_755
O4 V7 V8 47.77(14) . 2_755
V6 V7 V8 117.44(6) 2_755 2_755
O17 V7 V10 136.4(3) . .
O7 V7 V10 33.1(2) . .
O18 V7 V10 81.68(19) . .
O3 V7 V10 88.97(18) . .
O21 V7 V10 123.18(18) 2_755 .
O4 V7 V10 47.84(14) . .
V6 V7 V10 122.95(6) 2_755 .
V8 V7 V10 59.12(5) 2_755 .
O17 V7 V9 137.7(3) . .
O7 V7 V9 78.7(2) . .
O18 V7 V9 121.01(19) . .
O3 V7 V9 35.76(18) . .
O21 V7 V9 81.11(17) 2_755 .
O4 V7 V9 42.65(14) . .
V6 V7 V9 63.59(5) 2_755 .
V8 V7 V9 90.14(5) 2_755 .
V10 V7 V9 59.62(5) . .
O28 V8 O18 105.3(3) . 2_755
O28 V8 O8 102.6(3) . 2_755
O18 V8 O8 93.4(3) 2_755 2_755
O28 V8 O6 100.8(3) . .
O18 V8 O6 88.1(3) 2_755 .
O8 V8 O6 155.3(3) 2_755 .
O28 V8 O2 98.0(3) . .
O18 V8 O2 155.9(3) 2_755 .
O8 V8 O2 87.1(3) 2_755 .
O6 V8 O2 81.8(3) . .
O28 V8 O4 173.1(3) . 2_755
O18 V8 O4 80.4(2) 2_755 2_755
O8 V8 O4 80.6(2) 2_755 2_755
O6 V8 O4 75.4(2) . 2_755
O2 V8 O4 75.9(2) . 2_755
O28 V8 V9 132.2(3) . .
O18 V8 V9 81.9(2) 2_755 .
O8 V8 V9 124.4(2) 2_755 .
O6 V8 V9 31.54(17) . .
O2 V8 V9 78.00(18) . .
O4 V8 V9 43.90(14) 2_755 .
O28 V8 V10 134.8(3) . 2_755
O18 V8 V10 85.1(2) 2_755 2_755
O8 V8 V10 32.18(19) 2_755 2_755
O6 V8 V10 123.85(18) . 2_755
O2 V8 V10 82.64(18) . 2_755
O4 V8 V10 48.51(14) 2_755 2_755
V9 V8 V10 92.41(6) . 2_755
O28 V8 V7 139.0(3) . 2_755
O18 V8 V7 33.8(2) 2_755 2_755
O8 V8 V7 82.8(2) 2_755 2_755
O6 V8 V7 84.85(18) . 2_755
O2 V8 V7 122.96(18) . 2_755
O4 V8 V7 47.06(14) 2_755 2_755
V9 V8 V7 63.17(5) . 2_755
V10 V8 V7 60.50(5) 2_755 2_755
O5 V9 O6 106.5(3) . .
O5 V9 O3 97.5(3) . .
O6 V9 O3 98.0(3) . .
O5 V9 O21 97.0(3) . .
O6 V9 O21 95.4(3) . .
O3 V9 O21 156.6(2) . .
O5 V9 O4 87.2(3) . .
O6 V9 O4 166.2(3) . .
O3 V9 O4 81.4(2) . .
O21 V9 O4 81.0(2) . .
O5 V9 O4 166.1(3) . 2_755
O6 V9 O4 87.3(3) . 2_755
O3 V9 O4 81.0(2) . 2_755
O21 V9 O4 80.5(2) . 2_755
O4 V9 O4 78.9(2) . 2_755
O5 V9 V8 144.8(2) . .
O6 V9 V8 38.4(2) . .
O3 V9 V8 92.29(18) . .
O21 V9 V8 86.35(18) . .
O4 V9 V8 127.76(16) . .
O4 V9 V8 48.97(15) 2_755 .
O5 V9 V10 38.8(2) . .
O6 V9 V10 145.4(2) . .
O3 V9 V10 89.52(18) . .
O21 V9 V10 90.30(18) . .
O4 V9 V10 48.36(15) . .
O4 V9 V10 127.29(16) 2_755 .
V8 V9 V10 175.38(6) . .
O5 V9 V7 85.2(2) . .
O6 V9 V7 133.8(2) . .
O3 V9 V7 35.90(17) . .
O21 V9 V7 127.99(18) . .
O4 V9 V7 47.09(15) . .
O4 V9 V7 85.62(15) 2_755 .
V8 V9 V7 119.92(6) . .
V10 V9 V7 60.09(5) . .
O19 V10 O8 103.5(3) . .
O19 V10 O7 101.6(3) . .
O8 V10 O7 92.3(3) . .
O19 V10 O0AA 101.5(3) . .
O8 V10 O0AA 92.3(3) . .
O7 V10 O0AA 154.7(3) . .
O19 V10 O5 101.4(3) . .
O8 V10 O5 155.1(3) . .
O7 V10 O5 83.2(3) . .
O0AA V10 O5 82.3(3) . .
O19 V10 O4 174.9(3) . .
O8 V10 O4 81.6(2) . .
O7 V10 O4 78.6(2) . .
O0AA V10 O4 77.4(2) . .
O5 V10 O4 73.5(2) . .
O19 V10 V8 136.7(3) . 2_755
O8 V10 V8 33.36(19) . 2_755
O7 V10 V8 83.0(2) . 2_755
O0AA V10 V8 87.23(19) . 2_755
O5 V10 V8 121.83(17) . 2_755
O4 V10 V8 48.36(14) . 2_755
O19 V10 V9 132.0(3) . .
O8 V10 V9 124.6(2) . .
O7 V10 V9 78.6(2) . .
O0AA V10 V9 78.36(19) . .
O5 V10 V9 30.56(16) . .
O4 V10 V9 42.99(14) . .
V8 V10 V9 91.28(5) 2_755 .
O19 V10 V6 132.5(3) . .
O8 V10 V6 83.9(2) . .
O7 V10 V6 125.21(19) . .
O0AA V10 V6 31.04(18) . .
O5 V10 V6 78.98(17) . .
O4 V10 V6 46.66(14) . .
V8 V10 V6 64.59(5) 2_755 .
V9 V10 V6 60.48(5) . .
O19 V10 V7 133.5(3) . .
O8 V10 V7 83.6(2) . .
O7 V10 V7 31.96(18) . .
O0AA V10 V7 124.34(19) . .
O5 V10 V7 79.70(18) . .
O4 V10 V7 46.99(14) . .
V8 V10 V7 60.38(5) 2_755 .
V9 V10 V7 60.29(5) . .
V6 V10 V7 93.64(5) . .

loop_
_geom_bond_atom_site_label_1
_geom_bond_atom_site_label_2
_geom_bond_distance
_geom_bond_site_symmetry_2
C1 C2 1.492(15) .
C1 N6 1.521(13) .
C3 C4 1.530(18) .
C4 N6 1.506(14) .
C5 N6 1.490(14) .
C5 C6 1.512(17) .
C7 C8 1.503(15) .
C7 N5 1.514(13) .
C9 N5 1.513(14) .
C9 C10 1.518(17) .
C11 N5 1.488(14) .
C11 C12 1.521(18) .
C13 C14 1.349(18) .
C13 N1 1.408(16) .
C14 C15 1.322(18) .
C15 C16 1.412(19) .
C15 C33 1.53(2) .
C16 C17 1.388(19) .
C17 N1 1.333(15) .
C18 N2 1.349(15) .
C18 C19 1.386(18) .
C19 C20 1.369(18) .
C20 C22 1.344(19) .
C20 C36 1.527(18) .
C21 N2 1.332(15) .
C21 C22 1.413(19) .
C23 C25 1.359(19) .
C23 C24 1.37(2) .
C24 N3 1.392(16) .
C25 C26 1.366(19) .
C25 C34 1.55(2) .
C26 C27 1.41(2) .
C27 N3 1.307(16) .
C28 N4 1.363(15) .
C28 C29 1.387(17) .
C29 C30 1.403(18) .
C30 C31 1.350(19) .
C30 C35 1.500(19) .
C31 C32 1.413(19) .
C32 N4 1.352(16) .
N1 O34 1.291(12) .
N2 O35 1.314(12) .
N3 O37 1.289(12) .
N4 O38 1.289(12) .
O0AA V6 1.766(6) .
O0AA V10 1.923(6) .
O2 V6 1.949(6) 2_755
O2 V8 2.026(6) .
O3 V9 1.919(6) .
O3 V7 1.925(6) .
O3 V6 2.072(6) 2_755
O4 V9 2.112(6) .
O4 V9 2.122(5) 2_755
O4 V6 2.268(6) .
O4 V7 2.283(6) .
O4 V8 2.309(6) 2_755
O4 V10 2.314(5) .
O5 V9 1.681(6) .
O5 V10 2.074(6) .
O6 V9 1.702(6) .
O6 V8 2.022(6) .
O7 V7 1.816(6) .
O7 V10 1.873(7) .
O8 V10 1.795(6) .
O8 V8 1.853(6) 2_755
O9 V3 1.706(6) .
O9 V1 2.018(6) .
O10 V2 1.959(6) .
O10 V1 2.026(6) 2_676
O11 V0AA 1.931(6) 2_676
O11 V3 1.933(6) .
O11 V2 2.058(6) 2_676
O12 V3 2.117(6) .
O12 V3 2.127(5) 2_676
O12 V2 2.261(6) .
O12 V0AA 2.297(6) 2_676
O12 V1 2.301(6) 2_676
O12 V4 2.315(5) .
O13 V3 1.680(6) .
O13 V4 2.075(6) .
O14 V4 1.791(6) .
O14 V1 1.863(6) 2_676
O15 V2 1.930(6) .
O15 V3 1.946(6) .
O15 V0AA 2.016(6) .
O16 V2 1.762(6) .
O16 V4 1.908(6) .
O17 V7 1.608(7) .
O18 V8 1.770(6) 2_755
O18 V7 1.910(6) .
O19 V10 1.602(6) .
O20 V6 1.600(7) .
O21 V6 1.934(6) .
O21 V9 1.957(6) .
O21 V7 2.022(6) 2_755
O22 V1 1.612(7) .
O23 V2 1.597(7) .
O24 V0AA 1.601(6) .
O25 V1 1.783(7) .
O25 V0AA 1.916(6) .
O26 V0AA 1.832(6) 2_676
O26 V4 1.887(6) .
O27 V4 1.619(6) .
O28 V8 1.613(6) .
O34 Cu1 1.921(9) .
O35 Cu1 1.898(9) .
O37 Cu2 1.947(10) .
O38 Cu2 1.927(9) .
Cu1 O35 1.898(9) 2_666
Cu1 O34 1.921(9) 2_666
Cu2 O38 1.927(9) 2_665
Cu2 O37 1.947(10) 2_665
V0AA O26 1.832(6) 2_676
V0AA O11 1.931(6) 2_676
V0AA O12 2.297(6) 2_676
V0AA V2 3.015(2) .
V0AA V1 3.109(2) .
V1 O14 1.863(6) 2_676
V1 O10 2.026(6) 2_676
V1 O12 2.301(6) 2_676
V1 V3 3.058(2) .
V1 V4 3.066(2) 2_676
V2 O11 2.058(6) 2_676
V2 V4 3.104(2) .
V2 V3 3.118(2) .
V3 O12 2.127(5) 2_676
V3 V4 3.096(2) .
V4 V1 3.066(2) 2_676
V6 O2 1.949(6) 2_755
V6 O3 2.072(6) 2_755
V6 V7 3.018(2) 2_755
V6 V10 3.108(2) .
V7 O21 2.022(6) 2_755
V7 V6 3.018(2) 2_755
V7 V8 3.107(2) 2_755
V7 V10 3.111(2) .
V7 V9 3.117(2) .
V8 O18 1.770(6) 2_755
V8 O8 1.853(6) 2_755
V8 O4 2.309(6) 2_755
V8 V9 3.057(2) .
V8 V10 3.067(2) 2_755
V8 V7 3.107(2) 2_755
V9 O4 2.122(5) 2_755
V9 V10 3.096(2) .
V10 V8 3.067(2) 2_755
